data_2219704
loop_
_publ_author_name
'Kurawa, Mukhtar A.'
'Adams, Christopher J.'
'Orpen, A. Guy'

_publ_section_title
;
 A tetranuclear chlorido-bridged manganese(II) cluster with imidazole
 ligands
;
_journal_issue 10
_journal_name_full 'Acta Crystallographica Section E'
_journal_page_first m1276
_journal_page_last m1277
_journal_paper_doi 10.1107/S1600536808029139
_journal_volume 64
_journal_year 2008
_chemical_formula_iupac '[Mn4 Cl8 (C3 H4 N2)8], 1.234C2 H5 O'
_chemical_formula_moiety 'C24 H32 Cl8 Mn4 N16, 1.234(C2 H5 O)'
_chemical_formula_sum 'C26.47 H38.17 Cl8 Mn4 N16 O1.23'
_chemical_formula_weight 1103.45
_chemical_name_systematic
;
di-\m~3~-chlorido-tetra-\m~2~-chlorido-dichloridoocta(imidazole-
\k<i>N</i>)tetramanganese(II) ethanol 1.234-solvate
;
_space_group_IT_number 2
_symmetry_cell_setting triclinic
_symmetry_space_group_name_Hall '-P 1'
_symmetry_space_group_name_H-M 'P -1'
_atom_sites_solution_hydrogens geom
_atom_sites_solution_primary direct
_atom_sites_solution_secondary difmap
_audit_creation_method SHELXL-97
_cell_angle_alpha 99.206(3)
_cell_angle_beta 105.706(4)
_cell_angle_gamma 96.187(3)
_cell_formula_units_Z 1
_cell_length_a 8.4763(16)
_cell_length_b 10.696(2)
_cell_length_c 12.764(2)
_cell_measurement_reflns_used 3784
_cell_measurement_temperature 173(2)
_cell_measurement_theta_max 27.46
_cell_measurement_theta_min 2.32
_cell_volume 1085.7(3)
_computing_cell_refinement 'SAINT (Bruker, 2001)'
_computing_data_collection 'SMART (Bruker, 2001)'
_computing_data_reduction 'SAINT (Bruker, 2001)'
_computing_molecular_graphics 'SHELXTL (Sheldrick, 2008b)'
_computing_publication_material 'SHELXTL (Sheldrick, 2008b)'
_computing_structure_refinement 'SHELXL97 (Sheldrick, 2008b)'
_computing_structure_solution 'SHELXS97 (Sheldrick, 2008b)'
_diffrn_ambient_temperature 173(2)
_diffrn_measured_fraction_theta_full 0.987
_diffrn_measured_fraction_theta_max 0.987
_diffrn_measurement_device_type 'Bruker APEX CCD area-detector'
_diffrn_measurement_method 'phi and omega scans'
_diffrn_radiation_monochromator graphite
_diffrn_radiation_source 'fine-focus sealed tube'
_diffrn_radiation_type MoK\a
_diffrn_radiation_wavelength 0.71073
_diffrn_reflns_av_R_equivalents 0.0482
_diffrn_reflns_av_sigmaI/netI 0.0688
_diffrn_reflns_limit_h_max 10
_diffrn_reflns_limit_h_min -11
_diffrn_reflns_limit_k_max 13
_diffrn_reflns_limit_k_min -13
_diffrn_reflns_limit_l_max 16
_diffrn_reflns_limit_l_min -16
_diffrn_reflns_number 11294
_diffrn_reflns_theta_full 27.52
_diffrn_reflns_theta_max 27.52
_diffrn_reflns_theta_min 1.69
_exptl_absorpt_coefficient_mu 1.679
_exptl_absorpt_correction_T_max 0.850
_exptl_absorpt_correction_T_min 0.815
_exptl_absorpt_correction_type multi-scan
_exptl_absorpt_process_details '(SADABS; Sheldrick, 2008a)'
_exptl_crystal_colour Colourless
_exptl_crystal_density_diffrn 1.688
_exptl_crystal_density_method 'not measured'
_exptl_crystal_description Needle
_exptl_crystal_F_000 554.8
_exptl_crystal_size_max 0.35
_exptl_crystal_size_mid 0.10
_exptl_crystal_size_min 0.10
_refine_diff_density_max 1.172
_refine_diff_density_min -0.766
_refine_ls_extinction_method none
_refine_ls_goodness_of_fit_ref 1.039
_refine_ls_hydrogen_treatment constr
_refine_ls_matrix_type full
_refine_ls_number_parameters 265
_refine_ls_number_reflns 4920
_refine_ls_number_restraints 0
_refine_ls_restrained_S_all 1.039
_refine_ls_R_factor_all 0.0946
_refine_ls_R_factor_gt 0.0575
_refine_ls_shift/su_max 0.000
_refine_ls_shift/su_mean 0.000
_refine_ls_structure_factor_coef Fsqd
_refine_ls_weighting_details 'calc w=1/[\s^2^(Fo^2^)+(0.0550P)^2^+2.4170P] where P=(Fo^2^+2Fc^2^)/3'
_refine_ls_weighting_scheme calc
_refine_ls_wR_factor_gt 0.1293
_refine_ls_wR_factor_ref 0.1424
_reflns_number_gt 3315
_reflns_number_total 4920
_reflns_threshold_expression >2sigma(I)
_cod_data_source_file sg2263.cif
_cod_data_source_block I
_cod_depositor_comments
;
The following automatic conversions were performed:
'_symmetry_cell_setting' value 'Triclinic' changed to 'triclinic'
according to '/home/saulius/struct/CIF-dictionaries/cif_core.dic'
dictionary named 'cif_core.dic' version 2.4.1 from 2010-06-29.

Automatic conversion script
Id: cif_fix_enum 1527 2010-12-29 10:47:43Z saulius 

The following automatic conversions were performed:

'_symmetry_cell_setting' value 'Triclinic' changed to 'triclinic'
according to /home/saulius/struct/CIF-dictionaries/cif_core.dic
dictionary named 'cif_core.dic' version 2.4.1 from 2010-06-29.

Automatic conversion script
Id: cif_fix_values 1715 2011-07-08 13:25:40Z adriana 
;
_cod_original_sg_symbol_H-M P-1
_cod_database_code 2219704
_cod_database_fobs_code 2219704

loop_
_symmetry_equiv_pos_as_xyz
'x, y, z'
'-x, -y, -z'

loop_
_atom_site_type_symbol
_atom_site_label
_atom_site_fract_x
_atom_site_fract_y
_atom_site_fract_z
_atom_site_U_iso_or_equiv
_atom_site_adp_type
_atom_site_calc_flag
_atom_site_refinement_flags
_atom_site_occupancy
_atom_site_disorder_assembly
_atom_site_disorder_group
Mn Mn1 0.11612(8) 0.13627(6) 0.44334(5) 0.01743(18) Uani d . 1 . .
Mn Mn2 0.14342(8) 0.17089(6) 0.75623(5) 0.01930(19) Uani d . 1 . .
Cl Cl1 0.15783(14) -0.04351(11) 0.30310(9) 0.0227(3) Uani d . 1 . .
Cl Cl2 -0.18410(13) 0.00684(10) 0.40027(9) 0.0191(2) Uani d . 1 . .
Cl Cl3 0.05611(13) 0.29485(10) 0.59545(9) 0.0194(2) Uani d . 1 . .
Cl Cl4 0.07690(15) 0.33793(11) 0.88887(9) 0.0258(3) Uani d . 1 . .
N N1 0.0440(5) 0.2621(4) 0.3243(3) 0.0242(9) Uani d . 1 . .
N N2 -0.0167(5) 0.4279(4) 0.2492(3) 0.0319(10) Uani d . 1 . .
H H2A -0.0456 0.5033 0.2418 0.038 Uiso calc R 1 . .
N N3 0.3775(5) 0.2228(3) 0.4924(3) 0.0208(8) Uani d . 1 . .
N N4 0.6483(5) 0.2509(4) 0.5285(4) 0.0313(10) Uani d . 1 . .
H H6A 0.7486 0.2343 0.5312 0.038 Uiso calc R 1 . .
N N5 0.4062(5) 0.2587(4) 0.7973(3) 0.0273(9) Uani d . 1 . .
N N6 0.6744(5) 0.2843(4) 0.8230(4) 0.0339(10) Uani d . 1 . .
H H10A 0.7720 0.2686 0.8176 0.041 Uiso calc R 1 . .
N N7 0.2169(5) 0.0477(4) 0.8769(3) 0.0305(10) Uani d . 1 A .
C C11 0.2455(11) -0.0398(8) 1.0273(6) 0.093(4) Uani d P 0.14(9) A 1
H H11 0.2351 -0.0564 1.0963 0.111 Uiso calc R 1 A 1
N N8' 0.2455(11) -0.0398(8) 1.0273(6) 0.093(4) Uani d P 0.86(9) A 2
C C1 -0.0020(6) 0.3753(5) 0.3382(4) 0.0276(11) Uani d . 1 . .
H H1A -0.0224 0.4151 0.4043 0.033 Uiso calc R 1 . .
C C2 0.0570(9) 0.2431(6) 0.2190(4) 0.0452(16) Uani d . 1 . .
H H4B 0.0877 0.1684 0.1835 0.054 Uiso calc R 1 . .
C C3 0.0209(8) 0.3439(5) 0.1723(5) 0.0419(15) Uani d . 1 . .
H H3B 0.0216 0.3543 0.0999 0.050 Uiso calc R 1 . .
C C4 0.5062(6) 0.1690(5) 0.4816(4) 0.0274(11) Uani d . 1 . .
H H5A 0.4992 0.0830 0.4451 0.033 Uiso calc R 1 . .
C C5 0.6102(6) 0.3629(5) 0.5705(5) 0.0346(13) Uani d . 1 . .
H H7B 0.6861 0.4390 0.6082 0.042 Uiso calc R 1 . .
C C6 0.4431(6) 0.3469(5) 0.5491(4) 0.0280(11) Uani d . 1 . .
H H8A 0.3811 0.4105 0.5697 0.034 Uiso calc R 1 . .
C C7 0.5294(6) 0.2089(5) 0.7709(4) 0.0266(11) Uani d . 1 . .
H H9A 0.5164 0.1296 0.7212 0.032 Uiso calc R 1 . .
C C8 0.6458(8) 0.3888(6) 0.8853(6) 0.0563(19) Uani d . 1 . .
H H11A 0.7259 0.4591 0.9312 0.068 Uiso calc R 1 . .
C C9 0.4800(8) 0.3732(6) 0.8693(6) 0.060(2) Uani d . 1 . .
H H12B 0.4230 0.4321 0.9026 0.072 Uiso calc R 1 . .
C C10 0.1834(11) 0.0537(8) 0.9716(6) 0.071(2) Uani d . 1 . .
H H13A 0.1235 0.1149 0.9989 0.085 Uiso calc R 1 A 1
N N8 0.3293(11) -0.1058(8) 0.9569(8) 0.079(4) Uani d P 0.14(9) A 1
H H8 0.3828 -0.1704 0.9700 0.095 Uiso calc R 1 A 1
C C11' 0.3293(11) -0.1058(8) 0.9569(8) 0.079(4) Uani d P 0.86(9) A 2
C C12 0.3115(11) -0.0513(9) 0.8673(8) 0.090(3) Uani d . 1 . .
H H16A 0.3556 -0.0757 0.8075 0.108 Uiso calc R 1 A 1
O O1 0.5305(15) 0.7035(11) 0.9177(10) 0.111(4) Uani d P 0.617(10) B 1
C C13 0.443(2) 0.6632(16) 0.7342(11) 0.097(6) Uani d P 0.617(10) B 1
H H17A 0.3723 0.7299 0.7260 0.145 Uiso calc PR 0.617(10) B 1
H H18B 0.3765 0.5830 0.7359 0.145 Uiso calc PR 0.617(10) B 1
H H19C 0.4887 0.6497 0.6713 0.145 Uiso calc PR 0.617(10) B 1
C C14 0.548(3) 0.694(2) 0.8143(16) 0.128(8) Uani d P 0.617(10) B 1
H H20A 0.6028 0.7797 0.8117 0.154 Uiso calc PR 0.617(10) B 1
H H21B 0.6291 0.6350 0.8098 0.154 Uiso calc PR 0.617(10) B 1

loop_
_atom_site_aniso_label
_atom_site_aniso_U_11
_atom_site_aniso_U_22
_atom_site_aniso_U_33
_atom_site_aniso_U_12
_atom_site_aniso_U_13
_atom_site_aniso_U_23
Mn1 0.0148(4) 0.0163(4) 0.0199(4) 0.0015(3) 0.0049(3) 0.0011(3)
Mn2 0.0151(4) 0.0200(4) 0.0188(4) 0.0021(3) 0.0003(3) 0.0009(3)
Cl1 0.0185(6) 0.0204(6) 0.0263(6) 0.0020(5) 0.0062(5) -0.0021(4)
Cl2 0.0148(6) 0.0177(5) 0.0223(5) 0.0032(4) 0.0025(4) 0.0014(4)
Cl3 0.0173(6) 0.0194(6) 0.0200(5) 0.0041(4) 0.0040(4) 0.0013(4)
Cl4 0.0244(6) 0.0255(6) 0.0237(6) 0.0007(5) 0.0069(5) -0.0036(5)
N1 0.026(2) 0.025(2) 0.0202(19) 0.0022(18) 0.0055(17) 0.0034(16)
N2 0.036(3) 0.024(2) 0.035(2) 0.008(2) 0.006(2) 0.0108(19)
N3 0.017(2) 0.016(2) 0.030(2) 0.0015(16) 0.0058(17) 0.0050(16)
N4 0.011(2) 0.036(3) 0.046(3) 0.0024(18) 0.0052(19) 0.012(2)
N5 0.016(2) 0.028(2) 0.030(2) 0.0015(18) 0.0011(17) -0.0047(18)
N6 0.016(2) 0.042(3) 0.038(2) 0.006(2) 0.0026(19) 0.003(2)
N7 0.031(3) 0.030(2) 0.027(2) 0.006(2) -0.0024(19) 0.0121(18)
C11 0.119(7) 0.097(7) 0.067(5) 0.025(6) 0.014(5) 0.049(5)
N8' 0.119(7) 0.097(7) 0.067(5) 0.025(6) 0.014(5) 0.049(5)
C1 0.037(3) 0.021(3) 0.028(3) 0.012(2) 0.013(2) 0.007(2)
C2 0.081(5) 0.034(3) 0.030(3) 0.019(3) 0.028(3) 0.008(2)
C3 0.065(4) 0.035(3) 0.029(3) 0.004(3) 0.019(3) 0.010(2)
C4 0.020(3) 0.027(3) 0.036(3) 0.006(2) 0.007(2) 0.009(2)
C5 0.021(3) 0.031(3) 0.048(3) -0.005(2) 0.008(2) 0.008(2)
C6 0.020(3) 0.022(3) 0.040(3) 0.004(2) 0.008(2) 0.004(2)
C7 0.020(3) 0.030(3) 0.026(2) 0.007(2) 0.003(2) 0.002(2)
C8 0.026(3) 0.052(4) 0.069(4) -0.004(3) 0.004(3) -0.025(3)
C9 0.033(4) 0.045(4) 0.081(5) -0.009(3) 0.017(3) -0.038(3)
C10 0.103(7) 0.069(5) 0.053(4) 0.032(5) 0.025(4) 0.031(4)
N8 0.076(6) 0.059(5) 0.087(7) 0.011(4) -0.011(5) 0.033(5)
C11' 0.076(6) 0.059(5) 0.087(7) 0.011(4) -0.011(5) 0.033(5)
C12 0.075(6) 0.087(7) 0.091(6) -0.005(5) -0.014(5) 0.050(6)
O1 0.111(10) 0.106(9) 0.117(9) 0.045(7) 0.025(8) 0.015(7)
C13 0.145(17) 0.109(13) 0.043(8) 0.071(12) 0.023(9) 0.009(8)
C14 0.15(2) 0.18(2) 0.097(14) 0.066(17) 0.072(15) 0.041(15)

loop_
_atom_type_symbol
_atom_type_description
_atom_type_scat_dispersion_real
_atom_type_scat_dispersion_imag
_atom_type_scat_source
C C 0.0033 0.0016 'International Tables Vol C Tables 4.2.6.8 and 6.1.1.4'
H H 0.0000 0.0000 'International Tables Vol C Tables 4.2.6.8 and 6.1.1.4'
Cl Cl 0.1484 0.1585 'International Tables Vol C Tables 4.2.6.8 and 6.1.1.4'
Mn Mn 0.3368 0.7283 'International Tables Vol C Tables 4.2.6.8 and 6.1.1.4'
N N 0.0061 0.0033 'International Tables Vol C Tables 4.2.6.8 and 6.1.1.4'
O O 0.0106 0.0060 'International Tables Vol C Tables 4.2.6.8 and 6.1.1.4'

loop_
_geom_angle_atom_site_label_1
_geom_angle_atom_site_label_2
_geom_angle_atom_site_label_3
_geom_angle_site_symmetry_1
_geom_angle_site_symmetry_3
_geom_angle
N3 Mn1 N1 . . 92.56(14)
N3 Mn1 Cl1 . . 92.29(10)
N1 Mn1 Cl1 . . 95.12(11)
N3 Mn1 Cl3 . . 92.37(10)
N1 Mn1 Cl3 . . 90.64(11)
Cl1 Mn1 Cl3 . . 172.42(5)
N3 Mn1 Cl2 . . 171.84(10)
N1 Mn1 Cl2 . . 95.45(11)
Cl1 Mn1 Cl2 . . 85.48(4)
Cl3 Mn1 Cl2 . . 89.08(4)
N3 Mn1 Cl2 . 2_556 90.21(10)
N1 Mn1 Cl2 . 2_556 174.19(11)
Cl1 Mn1 Cl2 . 2_556 89.87(4)
Cl3 Mn1 Cl2 . 2_556 84.14(4)
Cl2 Mn1 Cl2 . 2_556 81.95(4)
N7 Mn2 N5 . . 89.13(16)
N7 Mn2 Cl4 . . 94.57(12)
N5 Mn2 Cl4 . . 94.27(11)
N7 Mn2 Cl3 . . 173.40(12)
N5 Mn2 Cl3 . . 91.82(11)
Cl4 Mn2 Cl3 . . 91.88(4)
N7 Mn2 Cl1 . 2_556 88.65(12)
N5 Mn2 Cl1 . 2_556 173.48(11)
Cl4 Mn2 Cl1 . 2_556 92.01(4)
Cl3 Mn2 Cl1 . 2_556 89.69(4)
N7 Mn2 Cl2 . 2_556 89.40(12)
N5 Mn2 Cl2 . 2_556 90.27(11)
Cl4 Mn2 Cl2 . 2_556 174.01(5)
Cl3 Mn2 Cl2 . 2_556 84.06(4)
Cl1 Mn2 Cl2 2_556 2_556 83.58(4)
Mn1 Cl1 Mn2 . 2_556 97.01(4)
Mn1 Cl2 Mn2 . 2_556 93.69(4)
Mn1 Cl2 Mn1 . 2_556 98.05(4)
Mn2 Cl2 Mn1 2_556 2_556 93.71(4)
Mn1 Cl3 Mn2 . . 97.74(4)
C1 N1 C2 . . 104.0(4)
C1 N1 Mn1 . . 130.2(3)
C2 N1 Mn1 . . 125.4(4)
C1 N2 C3 . . 107.1(4)
C1 N2 H2A . . 126.4
C3 N2 H2A . . 126.4
C4 N3 C6 . . 105.2(4)
C4 N3 Mn1 . . 128.8(3)
C6 N3 Mn1 . . 125.9(3)
C4 N4 C5 . . 107.7(4)
C4 N4 H6A . . 126.2
C5 N4 H6A . . 126.2
C7 N5 C9 . . 105.0(4)
C7 N5 Mn2 . . 128.7(3)
C9 N5 Mn2 . . 125.9(4)
C7 N6 C8 . . 108.2(5)
C7 N6 H10A . . 125.9
C8 N6 H10A . . 125.9
C10 N7 C12 . . 107.3(6)
C10 N7 Mn2 . . 126.6(5)
C12 N7 Mn2 . . 126.1(5)
C10 C11 N8 . . 104.1(7)
C10 C11 H11 . . 128.0
N8 C11 H11 . . 128.0
N1 C1 N2 . . 112.2(4)
N1 C1 H1A . . 123.9
N2 C1 H1A . . 123.9
C3 C2 N1 . . 110.8(5)
C3 C2 H4B . . 124.6
N1 C2 H4B . . 124.6
C2 C3 N2 . . 105.9(5)
C2 C3 H3B . . 127.0
N2 C3 H3B . . 127.0
N3 C4 N4 . . 111.4(4)
N3 C4 H5A . . 124.3
N4 C4 H5A . . 124.3
N4 C5 C6 . . 107.0(5)
N4 C5 H7B . . 126.5
C6 C5 H7B . . 126.5
C5 C6 N3 . . 108.8(5)
C5 C6 H8A . . 125.6
N3 C6 H8A . . 125.6
N5 C7 N6 . . 111.2(4)
N5 C7 H9A . . 124.4
N6 C7 H9A . . 124.4
N6 C8 C9 . . 106.0(5)
N6 C8 H11A . . 127.0
C9 C8 H11A . . 127.0
C8 C9 N5 . . 109.6(5)
C8 C9 H12B . . 125.2
N5 C9 H12B . . 125.2
N7 C10 C11 . . 112.0(8)
N7 C10 H13A . . 124.0
C11 C10 H13A . . 124.0
C12 N8 C11 . . 107.9(8)
C12 N8 H8 . . 126.1
C11 N8 H8 . . 126.1
N8 C12 N7 . . 108.7(9)
N8 C12 H16A . . 125.7
N7 C12 H16A . . 125.7
C13 C14 O1 . . 125(2)
C13 C14 H20A . . 106.1
O1 C14 H20A . . 106.1
C13 C14 H21B . . 106.1
O1 C14 H21B . . 106.1
H20A C14 H21B . . 106.3

loop_
_geom_bond_atom_site_label_1
_geom_bond_atom_site_label_2
_geom_bond_site_symmetry_2
_geom_bond_distance
Mn1 N3 . 2.186(4)
Mn1 N1 . 2.196(4)
Mn1 Cl1 . 2.5328(13)
Mn1 Cl3 . 2.5636(13)
Mn1 Cl2 . 2.6332(13)
Mn1 Cl2 2_556 2.6841(13)
Mn2 N7 . 2.192(4)
Mn2 N5 . 2.208(4)
Mn2 Cl4 . 2.4784(14)
Mn2 Cl3 . 2.6033(13)
Mn2 Cl1 2_556 2.6121(14)
Mn2 Cl2 2_556 2.6498(13)
Cl1 Mn2 2_556 2.6121(14)
Cl2 Mn2 2_556 2.6498(13)
Cl2 Mn1 2_556 2.6841(13)
N1 C1 . 1.311(6)
N1 C2 . 1.364(6)
N2 C1 . 1.329(6)
N2 C3 . 1.349(7)
N2 H2A . 0.8800
N3 C4 . 1.316(6)
N3 C6 . 1.382(6)
N4 C4 . 1.338(6)
N4 C5 . 1.341(7)
N4 H6A . 0.8800
N5 C7 . 1.319(6)
N5 C9 . 1.378(7)
N6 C7 . 1.332(6)
N6 C8 . 1.349(7)
N6 H10A . 0.8800
N7 C10 . 1.308(8)
N7 C12 . 1.405(10)
C11 C10 . 1.387(10)
C11 N8 . 1.436(11)
C11 H11 . 0.9500
C1 H1A . 0.9500
C2 C3 . 1.338(8)
C2 H4B . 0.9500
C3 H3B . 0.9500
C4 H5A . 0.9500
C5 C6 . 1.355(7)
C5 H7B . 0.9500
C6 H8A . 0.9500
C7 H9A . 0.9500
C8 C9 . 1.353(8)
C8 H11A . 0.9500
C9 H12B . 0.9500
C10 H13A . 0.9500
N8 C12 . 1.345(10)
N8 H8 . 0.8800
C12 H16A . 0.9500
O1 C14 . 1.356(18)
C13 C14 . 1.13(2)
C13 H17A . 0.9800
C13 H18B . 0.9800
C13 H19C . 0.9800
C14 H20A . 0.9900
C14 H21B . 0.9900

loop_
_geom_hbond_atom_site_label_D
_geom_hbond_atom_site_label_H
_geom_hbond_atom_site_label_A
_geom_hbond_site_symmetry_A
_geom_hbond_distance_DH
_geom_hbond_distance_HA
_geom_hbond_distance_DA
_geom_hbond_angle_DHA
N8 H8 O1 1_545 0.88 2.09 2.865(15) 146.6
N4 H6A Cl3 1_655 0.88 2.49 3.289(4) 151.6
N6 H10A Cl4 1_655 0.88 2.48 3.247(4) 145.9
N2 H2A Cl4 2_566 0.88 2.55 3.292(4) 142.7

loop_
_geom_torsion_atom_site_label_1
_geom_torsion_atom_site_label_2
_geom_torsion_atom_site_label_3
_geom_torsion_atom_site_label_4
_geom_torsion_site_symmetry_1
_geom_torsion_site_symmetry_4
_geom_torsion
N3 Mn1 Cl1 Mn2 . 2_556 175.98(10)
N1 Mn1 Cl1 Mn2 . 2_556 -91.24(11)
Cl2 Mn1 Cl1 Mn2 . 2_556 3.85(4)
Cl2 Mn1 Cl1 Mn2 2_556 2_556 85.78(4)
N1 Mn1 Cl2 Mn2 . 2_556 90.95(11)
Cl1 Mn1 Cl2 Mn2 . 2_556 -3.77(4)
Cl3 Mn1 Cl2 Mn2 . 2_556 -178.49(4)
Cl2 Mn1 Cl2 Mn2 2_556 2_556 -94.28(4)
N1 Mn1 Cl2 Mn1 . 2_556 -174.77(11)
Cl1 Mn1 Cl2 Mn1 . 2_556 90.51(4)
Cl3 Mn1 Cl2 Mn1 . 2_556 -84.21(4)
Cl2 Mn1 Cl2 Mn1 2_556 2_556 0.0
N3 Mn1 Cl3 Mn2 . . -85.49(10)
N1 Mn1 Cl3 Mn2 . . -178.08(11)
Cl2 Mn1 Cl3 Mn2 . . 86.47(4)
Cl2 Mn1 Cl3 Mn2 2_556 . 4.47(4)
N5 Mn2 Cl3 Mn1 . . 85.55(11)
Cl4 Mn2 Cl3 Mn1 . . 179.89(5)
Cl1 Mn2 Cl3 Mn1 2_556 . -88.11(4)
Cl2 Mn2 Cl3 Mn1 2_556 . -4.53(4)
N3 Mn1 N1 C1 . . -89.6(5)
Cl1 Mn1 N1 C1 . . 177.8(4)
Cl3 Mn1 N1 C1 . . 2.8(4)
Cl2 Mn1 N1 C1 . . 91.9(4)
N3 Mn1 N1 C2 . . 82.0(5)
Cl1 Mn1 N1 C2 . . -10.5(5)
Cl3 Mn1 N1 C2 . . 174.4(5)
Cl2 Mn1 N1 C2 . . -96.5(5)
N1 Mn1 N3 C4 . . -117.3(4)
Cl1 Mn1 N3 C4 . . -22.1(4)
Cl3 Mn1 N3 C4 . . 151.9(4)
Cl2 Mn1 N3 C4 2_556 . 67.8(4)
N1 Mn1 N3 C6 . . 67.3(4)
Cl1 Mn1 N3 C6 . . 162.5(4)
Cl3 Mn1 N3 C6 . . -23.4(4)
Cl2 Mn1 N3 C6 2_556 . -107.6(4)
N7 Mn2 N5 C7 . . 72.7(4)
Cl4 Mn2 N5 C7 . . 167.2(4)
Cl3 Mn2 N5 C7 . . -100.8(4)
Cl2 Mn2 N5 C7 2_556 . -16.7(4)
N7 Mn2 N5 C9 . . -98.3(5)
Cl4 Mn2 N5 C9 . . -3.8(5)
Cl3 Mn2 N5 C9 . . 88.3(5)
Cl2 Mn2 N5 C9 2_556 . 172.3(5)
N5 Mn2 N7 C10 . . 110.9(6)
Cl4 Mn2 N7 C10 . . 16.7(6)
Cl1 Mn2 N7 C10 2_556 . -75.2(6)
Cl2 Mn2 N7 C10 2_556 . -158.8(6)
N5 Mn2 N7 C12 . . -68.0(5)
Cl4 Mn2 N7 C12 . . -162.2(5)
Cl1 Mn2 N7 C12 2_556 . 105.9(5)
Cl2 Mn2 N7 C12 2_556 . 22.3(5)
C2 N1 C1 N2 . . -0.6(6)
Mn1 N1 C1 N2 . . 172.4(3)
C3 N2 C1 N1 . . 0.4(6)
C1 N1 C2 C3 . . 0.6(7)
Mn1 N1 C2 C3 . . -172.9(4)
N1 C2 C3 N2 . . -0.4(8)
C1 N2 C3 C2 . . 0.0(7)
C6 N3 C4 N4 . . 0.4(5)
Mn1 N3 C4 N4 . . -175.7(3)
C5 N4 C4 N3 . . -0.6(6)
C4 N4 C5 C6 . . 0.5(6)
N4 C5 C6 N3 . . -0.2(6)
C4 N3 C6 C5 . . -0.1(5)
Mn1 N3 C6 C5 . . 176.2(3)
C9 N5 C7 N6 . . 0.8(6)
Mn2 N5 C7 N6 . . -171.6(3)
C8 N6 C7 N5 . . -0.7(6)
C7 N6 C8 C9 . . 0.3(8)
N6 C8 C9 N5 . . 0.2(9)
C7 N5 C9 C8 . . -0.6(8)
Mn2 N5 C9 C8 . . 172.1(5)
C12 N7 C10 C11 . . -2.1(9)
Mn2 N7 C10 C11 . . 178.9(5)
N8 C11 C10 N7 . . 1.7(10)
C10 C11 N8 C12 . . -0.6(10)
C11 N8 C12 N7 . . -0.6(9)
C10 N7 C12 N8 . . 1.6(9)
Mn2 N7 C12 N8 . . -179.3(5)
